data_7014297
loop_
_publ_author_name
'Isabel Santos'
'Susana Alves'
'Joao D. G. Correia'
'Angela Domingos'
'Antonio Paulo'

_publ_section_title
;
 Coordination capabilities of pyrazolyl containing ligands towards the
 fac-[Re(CO)3]+ moiety
;
_journal_issue 24
_journal_name_full 'J. Chem. Soc., Dalton Trans.'
_journal_page_first 4714
_journal_page_last 4719
_journal_paper_doi 10.1039/b207164a
_journal_year 2002
_chemical_formula_moiety '[Re(CO)3(k3-pz(CH2)2NH(CH2)2NH2)]Br'
_chemical_formula_sum 'C12 H18 Br N4 O3 Re'
_chemical_formula_weight 532.41
_chemical_name_systematic
;
?
;
_space_group_IT_number 2
_symmetry_cell_setting triclinic
_symmetry_space_group_name_Hall '-P 1'
_symmetry_space_group_name_H-M 'P -1'
_atom_sites_solution_hydrogens geom
_atom_sites_solution_primary direct
_atom_sites_solution_secondary difmap
_audit_creation_method SHELXL-97
_cell_angle_alpha 88.582(18)
_cell_angle_beta 85.696(13)
_cell_angle_gamma 74.688(14)
_cell_formula_units_Z 2
_cell_length_a 8.6270(11)
_cell_length_b 9.0940(15)
_cell_length_c 10.7625(16)
_cell_measurement_reflns_used 25
_cell_measurement_temperature 293(2)
_cell_measurement_theta_max 13.8
_cell_measurement_theta_min 7.5
_cell_volume 812.1(2)
_computing_cell_refinement 'CAD4 software(Enraf-Nonius,1989)'
_computing_data_collection 'CAD4 software(Enraf-Nonius,1989)'
_computing_data_reduction process-MolEN(Fair,1990)
_computing_molecular_graphics 'ORTEP-3 (Farrugia,1997)'
_computing_structure_refinement 'SHELXL-97 (Sheldrick, 1997)'
_computing_structure_solution 'SHELXS-97(Sheldrick, 1997)'
_diffrn_ambient_temperature 293(2)
_diffrn_measured_fraction_theta_full 0.991
_diffrn_measured_fraction_theta_max 0.991
_diffrn_measurement_device_type CAD4-Enraf-Nonius
_diffrn_measurement_method \w/2\qscans
_diffrn_radiation_monochromator graphite
_diffrn_radiation_source 'fine-focus sealed tube'
_diffrn_radiation_type MoK\a
_diffrn_radiation_wavelength 0.71073
_diffrn_reflns_av_R_equivalents 0.0140
_diffrn_reflns_av_sigmaI/netI 0.0231
_diffrn_reflns_limit_h_max 11
_diffrn_reflns_limit_h_min 0
_diffrn_reflns_limit_k_max 11
_diffrn_reflns_limit_k_min -11
_diffrn_reflns_limit_l_max 13
_diffrn_reflns_limit_l_min -13
_diffrn_reflns_number 3747
_diffrn_reflns_theta_full 27.04
_diffrn_reflns_theta_max 27.04
_diffrn_reflns_theta_min 1.90
_diffrn_standards_decay_% none
_diffrn_standards_interval_time 60
_diffrn_standards_number 3
_exptl_absorpt_coefficient_mu 9.956
_exptl_absorpt_correction_T_max 0.9948
_exptl_absorpt_correction_T_min 0.5474
_exptl_absorpt_correction_type 'empirical via \y-scan North et al(1968)'
_exptl_crystal_colour colorless
_exptl_crystal_density_diffrn 2.177
_exptl_crystal_density_method 'not measured'
_exptl_crystal_description irregular
_exptl_crystal_F_000 504
_exptl_crystal_size_max 0.45
_exptl_crystal_size_mid 0.31
_exptl_crystal_size_min 0.27
_refine_diff_density_max 1.621
_refine_diff_density_min -1.169
_refine_diff_density_rms 0.137
_refine_ls_extinction_method none
_refine_ls_goodness_of_fit_ref 0.987
_refine_ls_hydrogen_treatment riding
_refine_ls_matrix_type full
_refine_ls_number_parameters 190
_refine_ls_number_reflns 3507
_refine_ls_number_restraints 0
_refine_ls_restrained_S_all 0.987
_refine_ls_R_factor_all 0.0366
_refine_ls_R_factor_gt 0.0305
_refine_ls_shift/su_max 0.001
_refine_ls_shift/su_mean 0.000
_refine_ls_structure_factor_coef Fsqd
_refine_ls_weighting_details 'calc w=1/[\s^2^(Fo^2^)+(0.0426P)^2^+2.6865P] where P=(Fo^2^+2Fc^2^)/3'
_refine_ls_weighting_scheme calc
_refine_ls_wR_factor_gt 0.0693
_refine_ls_wR_factor_ref 0.0734
_reflns_number_gt 3179
_reflns_number_total 3507
_reflns_threshold_expression >2sigma(I)
_cod_data_source_file b207164a.txt
_cod_data_source_block pznhnh2
_cod_original_sg_symbol_H-M P-1
_cod_database_code 7014297

loop_
_symmetry_equiv_pos_as_xyz
'x, y, z'
'-x, -y, -z'

loop_
_atom_site_label
_atom_site_type_symbol
_atom_site_fract_x
_atom_site_fract_y
_atom_site_fract_z
_atom_site_U_iso_or_equiv
_atom_site_adp_type
_atom_site_occupancy
_atom_site_symmetry_multiplicity
_atom_site_calc_flag
_atom_site_refinement_flags
_atom_site_disorder_assembly
_atom_site_disorder_group
Re1 Re 0.69016(3) 0.80249(2) 0.79640(2) 0.03017(8) Uani 1 1 d . . .
Br1 Br 0.24559(8) 0.82853(8) 0.54461(7) 0.04825(16) Uani 1 1 d . . .
O1 O 0.8059(7) 0.9610(6) 1.0052(5) 0.0612(14) Uani 1 1 d . . .
O2 O 0.4450(7) 1.1088(6) 0.7594(5) 0.0691(16) Uani 1 1 d . . .
O3 O 0.4578(7) 0.7230(7) 0.9987(5) 0.0699(16) Uani 1 1 d . . .
N1 N 0.8528(6) 0.8440(6) 0.6389(4) 0.0368(11) Uani 1 1 d . . .
H1A H 0.8241 0.9433 0.6175 0.044 Uiso 1 1 calc R . .
H1B H 0.9544 0.8214 0.6624 0.044 Uiso 1 1 calc R . .
N2 N 0.6103(6) 0.6951(6) 0.6377(5) 0.0427(12) Uani 1 1 d . . .
H2 H 0.5020 0.7367 0.6393 0.051 Uiso 1 1 calc R . .
N3 N 0.8715(6) 0.5827(5) 0.8094(5) 0.0348(10) Uani 1 1 d . . .
N31 N 0.8345(6) 0.4488(5) 0.7871(4) 0.0353(10) Uani 1 1 d . . .
C1 C 0.7682(8) 0.8981(7) 0.9254(6) 0.0394(13) Uani 1 1 d . . .
C2 C 0.5343(8) 0.9932(7) 0.7729(6) 0.0431(14) Uani 1 1 d . . .
C3 C 0.5464(8) 0.7529(8) 0.9220(6) 0.0452(15) Uani 1 1 d . . .
C4 C 0.6730(8) 0.4489(7) 0.7577(7) 0.0502(17) Uani 1 1 d . . .
H4A H 0.5962 0.4991 0.8239 0.060 Uiso 1 1 calc R . .
H4B H 0.6657 0.3446 0.7525 0.060 Uiso 1 1 calc R . .
C5 C 0.6306(10) 0.5305(8) 0.6352(8) 0.063(2) Uani 1 1 d . . .
H5A H 0.7149 0.4867 0.5716 0.076 Uiso 1 1 calc R . .
H5B H 0.5315 0.5116 0.6111 0.076 Uiso 1 1 calc R . .
C6 C 0.6769(9) 0.7543(10) 0.5194(7) 0.0569(18) Uani 1 1 d . . .
H6A H 0.6687 0.6918 0.4497 0.068 Uiso 1 1 calc R . .
H6B H 0.6151 0.8580 0.5038 0.068 Uiso 1 1 calc R . .
C7 C 0.8463(10) 0.7509(10) 0.5309(7) 0.0588(19) Uani 1 1 d . . .
H7A H 0.9098 0.6469 0.5426 0.071 Uiso 1 1 calc R . .
H7B H 0.8896 0.7917 0.4559 0.071 Uiso 1 1 calc R . .
C31 C 0.9648(9) 0.3295(7) 0.7933(6) 0.0425(14) Uani 1 1 d . . .
C32 C 1.0895(8) 0.3876(8) 0.8202(6) 0.0454(15) Uani 1 1 d . . .
H32 H 1.1952 0.3323 0.8297 0.055 Uiso 1 1 calc R . .
C33 C 1.0285(7) 0.5450(7) 0.8306(5) 0.0363(12) Uani 1 1 d . . .
C34 C 1.1171(8) 0.6560(8) 0.8622(6) 0.0472(15) Uani 1 1 d . . .
H34A H 1.0462 0.7571 0.8617 0.071 Uiso 1 1 calc R . .
H34B H 1.2063 0.6500 0.8019 0.071 Uiso 1 1 calc R . .
H34C H 1.1562 0.6332 0.9435 0.071 Uiso 1 1 calc R . .
C35 C 0.9598(11) 0.1700(8) 0.7749(7) 0.061(2) Uani 1 1 d . . .
H35A H 0.8537 0.1686 0.7547 0.092 Uiso 1 1 calc R . .
H35B H 0.9859 0.1127 0.8501 0.092 Uiso 1 1 calc R . .
H35C H 1.0366 0.1253 0.7081 0.092 Uiso 1 1 calc R . .

loop_
_atom_site_aniso_label
_atom_site_aniso_U_11
_atom_site_aniso_U_22
_atom_site_aniso_U_33
_atom_site_aniso_U_23
_atom_site_aniso_U_13
_atom_site_aniso_U_12
Re1 0.02861(12) 0.02935(12) 0.03046(12) 0.00226(8) -0.00304(8) -0.00392(8)
Br1 0.0352(3) 0.0530(4) 0.0542(4) 0.0086(3) -0.0083(3) -0.0070(3)
O1 0.081(4) 0.059(3) 0.049(3) -0.008(2) -0.016(3) -0.023(3)
O2 0.068(4) 0.050(3) 0.066(3) 0.005(2) -0.004(3) 0.025(3)
O3 0.069(4) 0.079(4) 0.064(3) -0.003(3) 0.025(3) -0.030(3)
N1 0.036(3) 0.036(3) 0.038(3) 0.000(2) 0.002(2) -0.011(2)
N2 0.033(3) 0.051(3) 0.046(3) 0.003(2) -0.011(2) -0.013(2)
N3 0.035(3) 0.028(2) 0.042(3) 0.0041(19) -0.009(2) -0.0079(19)
N31 0.041(3) 0.029(2) 0.037(3) 0.0044(19) -0.009(2) -0.010(2)
C1 0.045(3) 0.038(3) 0.038(3) 0.007(2) 0.001(3) -0.017(3)
C2 0.046(4) 0.044(4) 0.036(3) 0.001(3) -0.001(3) -0.007(3)
C3 0.047(4) 0.047(4) 0.043(3) -0.004(3) -0.004(3) -0.014(3)
C4 0.048(4) 0.035(3) 0.074(5) -0.005(3) -0.009(3) -0.020(3)
C5 0.067(5) 0.049(4) 0.075(5) -0.007(4) -0.040(4) -0.009(4)
C6 0.058(4) 0.071(5) 0.045(4) -0.002(3) -0.005(3) -0.022(4)
C7 0.067(5) 0.070(5) 0.044(4) -0.013(3) 0.012(3) -0.031(4)
C31 0.060(4) 0.031(3) 0.033(3) 0.007(2) -0.009(3) -0.005(3)
C32 0.041(3) 0.049(4) 0.037(3) 0.006(3) -0.008(3) 0.006(3)
C33 0.034(3) 0.043(3) 0.031(3) 0.005(2) -0.005(2) -0.008(2)
C34 0.037(3) 0.058(4) 0.049(4) 0.005(3) -0.010(3) -0.015(3)
C35 0.082(6) 0.042(4) 0.056(4) 0.002(3) -0.014(4) -0.007(4)

loop_
_atom_type_symbol
_atom_type_description
_atom_type_scat_dispersion_real
_atom_type_scat_dispersion_imag
_atom_type_scat_source
C C 0.0033 0.0016 'International Tables Vol C Tables 4.2.6.8 and 6.1.1.4'
H H 0.0000 0.0000 'International Tables Vol C Tables 4.2.6.8 and 6.1.1.4'
Br Br -0.2901 2.4595 'International Tables Vol C Tables 4.2.6.8 and 6.1.1.4'
N N 0.0061 0.0033 'International Tables Vol C Tables 4.2.6.8 and 6.1.1.4'
O O 0.0106 0.0060 'International Tables Vol C Tables 4.2.6.8 and 6.1.1.4'
Re Re -1.0185 7.2310 'International Tables Vol C Tables 4.2.6.8 and 6.1.1.4'

loop_
_geom_angle_atom_site_label_1
_geom_angle_atom_site_label_2
_geom_angle_atom_site_label_3
_geom_angle
_geom_angle_site_symmetry_1
_geom_angle_site_symmetry_3
_geom_angle_publ_flag
C3 Re1 C1 86.3(3) . . ?
C3 Re1 C2 88.7(3) . . ?
C1 Re1 C2 87.6(3) . . ?
C3 Re1 N1 174.6(2) . . ?
C1 Re1 N1 98.9(2) . . ?
C2 Re1 N1 93.1(2) . . ?
C3 Re1 N3 94.2(2) . . ?
C1 Re1 N3 95.2(2) . . ?
C2 Re1 N3 176.1(2) . . ?
N1 Re1 N3 83.85(19) . . ?
C3 Re1 N2 97.3(2) . . ?
C1 Re1 N2 176.5(2) . . ?
C2 Re1 N2 92.5(2) . . ?
N1 Re1 N2 77.53(19) . . ?
N3 Re1 N2 84.50(19) . . ?
C7 N1 Re1 111.0(4) . . ?
C5 N2 C6 112.6(6) . . ?
C5 N2 Re1 120.6(4) . . ?
C6 N2 Re1 107.5(4) . . ?
C33 N3 N31 106.1(5) . . ?
C33 N3 Re1 132.9(4) . . ?
N31 N3 Re1 120.8(3) . . ?
C31 N31 N3 111.0(5) . . ?
C31 N31 C4 128.5(5) . . ?
N3 N31 C4 120.6(5) . . ?
O1 C1 Re1 175.8(6) . . ?
O2 C2 Re1 178.0(7) . . ?
O3 C3 Re1 179.7(7) . . ?
N31 C4 C5 111.1(6) . . ?
N2 C5 C4 114.7(6) . . ?
C7 C6 N2 109.5(6) . . ?
N1 C7 C6 107.7(6) . . ?
N31 C31 C32 106.6(5) . . ?
N31 C31 C35 122.8(6) . . ?
C32 C31 C35 130.5(6) . . ?
C33 C32 C31 107.2(5) . . ?
N3 C33 C32 109.0(5) . . ?
N3 C33 C34 124.0(6) . . ?
C32 C33 C34 127.0(6) . . ?

loop_
_geom_bond_atom_site_label_1
_geom_bond_atom_site_label_2
_geom_bond_distance
_geom_bond_site_symmetry_2
_geom_bond_publ_flag
Re1 C3 1.893(7) . ?
Re1 C1 1.909(6) . ?
Re1 C2 1.918(6) . ?
Re1 N1 2.208(5) . ?
Re1 N3 2.198(5) . ?
Re1 N2 2.227(5) . ?
O1 C1 1.156(8) . ?
O2 C2 1.141(8) . ?
O3 C3 1.159(8) . ?
N1 C7 1.468(8) . ?
N2 C5 1.461(9) . ?
N2 C6 1.504(9) . ?
N3 C33 1.342(7) . ?
N3 N31 1.369(6) . ?
N31 C31 1.345(8) . ?
N31 C4 1.451(8) . ?
C4 C5 1.518(11) . ?
C6 C7 1.468(10) . ?
C31 C32 1.369(10) . ?
C31 C35 1.481(9) . ?
C32 C33 1.392(9) . ?
C33 C34 1.477(9) . ?
